data_2210712
loop_
_publ_author_name
'Seethalakshmi, T.'
'Venkatesan, P.'
'Butcher, Ray J.'
'Nallu, M.'
'Kaliannan, P.'

_publ_section_title
;
 1-Allyl-4-aminopyridinium bromide
;
_journal_coeditor_code LH2184
_journal_issue 10
_journal_name_full 'Acta Crystallographica Section E'
_journal_page_first o4730
_journal_page_last o4731
_journal_paper_doi 10.1107/S160053680603875X
_journal_volume 62
_journal_year 2006
_chemical_formula_iupac 'C8 H11 N2 +, Br -'
_chemical_formula_moiety 'C8 H11 N2 +, Br -'
_chemical_formula_sum 'C8 H11 Br N2'
_chemical_formula_weight 215.10
_chemical_name_systematic
;
1-Allyl-4-aminopyridinium bromide
;
_space_group_IT_number 2
_symmetry_cell_setting triclinic
_symmetry_space_group_name_Hall '-P 1'
_symmetry_space_group_name_H-M 'P -1'
_atom_sites_solution_hydrogens geom
_atom_sites_solution_primary direct
_atom_sites_solution_secondary difmap
_audit_creation_method SHELXL-97
_cell_angle_alpha 90.096(4)
_cell_angle_beta 97.446(4)
_cell_angle_gamma 94.164(4)
_cell_formula_units_Z 4
_cell_length_a 6.9085(19)
_cell_length_b 9.179(3)
_cell_length_c 14.186(4)
_cell_measurement_reflns_used 2476
_cell_measurement_temperature 293(2)
_cell_measurement_theta_max 27.61
_cell_measurement_theta_min 2.98
_cell_volume 889.6(5)
_computing_cell_refinement APEX-2
_computing_data_collection 'APEX-2 (Bruker, 2006)'
_computing_data_reduction APEX-2
_computing_molecular_graphics 'PLATON (Spek, 2003)'
_computing_publication_material 'SHELXL97 and PARST (Nardelli, 1995)'
_computing_structure_refinement 'SHELXL97 (Sheldrick, 1997)'
_computing_structure_solution 'SHELXL97 (Sheldrick, 1997)'
_diffrn_ambient_temperature 293(2)
_diffrn_measured_fraction_theta_full 0.978
_diffrn_measured_fraction_theta_max 0.978
_diffrn_measurement_device_type 'Bruker APEX-2 CCD area-detector'
_diffrn_measurement_method '\f and \w'
_diffrn_radiation_monochromator graphite
_diffrn_radiation_source 'fine-focus sealed tube'
_diffrn_radiation_type MoK\a
_diffrn_radiation_wavelength 0.71073
_diffrn_reflns_av_R_equivalents 0.0350
_diffrn_reflns_av_sigmaI/netI 0.0604
_diffrn_reflns_limit_h_max 9
_diffrn_reflns_limit_h_min -9
_diffrn_reflns_limit_k_max 12
_diffrn_reflns_limit_k_min -12
_diffrn_reflns_limit_l_max 19
_diffrn_reflns_limit_l_min 0
_diffrn_reflns_number 9293
_diffrn_reflns_theta_full 28.91
_diffrn_reflns_theta_max 28.91
_diffrn_reflns_theta_min 1.45
_diffrn_standards_decay_% 0
_diffrn_standards_number 0
_exptl_absorpt_coefficient_mu 4.559
_exptl_absorpt_correction_T_max 0.307
_exptl_absorpt_correction_T_min 0.171
_exptl_absorpt_correction_type multi-scan
_exptl_absorpt_process_details '(SADABS; Sheldrick, 1996)'
_exptl_crystal_colour colourless
_exptl_crystal_density_diffrn 1.606
_exptl_crystal_density_method 'not measured'
_exptl_crystal_description Block
_exptl_crystal_F_000 432
_exptl_crystal_size_max 0.49
_exptl_crystal_size_mid 0.32
_exptl_crystal_size_min 0.26
_refine_diff_density_max 1.977
_refine_diff_density_min -1.249
_refine_ls_extinction_method none
_refine_ls_goodness_of_fit_ref 1.064
_refine_ls_hydrogen_treatment constr
_refine_ls_matrix_type full
_refine_ls_number_parameters 199
_refine_ls_number_reflns 4585
_refine_ls_number_restraints 0
_refine_ls_restrained_S_all 1.064
_refine_ls_R_factor_all 0.0881
_refine_ls_R_factor_gt 0.0642
_refine_ls_shift/su_max 0.000
_refine_ls_shift/su_mean 0.000
_refine_ls_structure_factor_coef Fsqd
_refine_ls_weighting_details 'calc w=1/[\s^2^(Fo^2^)+(0.0581P)^2^+8.4291P] where P=(Fo^2^+2Fc^2^)/3'
_refine_ls_weighting_scheme calc
_refine_ls_wR_factor_gt 0.1534
_refine_ls_wR_factor_ref 0.1637
_reflns_number_gt 3443
_reflns_number_total 4585
_reflns_threshold_expression I>2\s(I)
_cod_data_source_file lh2184.cif
_cod_data_source_block I
_cod_depositor_comments
;
The following automatic conversions were performed:
'_symmetry_cell_setting' value 'Triclinic' changed to 'triclinic'
according to '/home/saulius/struct/CIF-dictionaries/cif_core.dic'
dictionary named 'cif_core.dic' version 2.4.1 from 2010-06-29.

Automatic conversion script
Id: cif_fix_enum 1527 2010-12-29 10:47:43Z saulius 

The following automatic conversions were performed:

'_symmetry_cell_setting' value 'Triclinic' changed to 'triclinic'
according to /home/saulius/struct/CIF-dictionaries/cif_core.dic
dictionary named 'cif_core.dic' version 2.4.1 from 2010-06-29.

Automatic conversion script
Id: cif_fix_values 1715 2011-07-08 13:25:40Z adriana 
;
_cod_original_sg_symbol_H-M P-1
_cod_database_code 2210712
_cod_database_fobs_code 2210712

loop_
_symmetry_equiv_pos_as_xyz
'x, y, z'
'-x, -y, -z'

loop_
_atom_site_type_symbol
_atom_site_label
_atom_site_fract_x
_atom_site_fract_y
_atom_site_fract_z
_atom_site_U_iso_or_equiv
_atom_site_adp_type
_atom_site_calc_flag
_atom_site_refinement_flags
_atom_site_occupancy
N N1A 0.8152(8) 0.8349(6) 0.1140(4) 0.0188(10) Uani d . 1
N N2A 0.6904(8) 1.0354(6) -0.1439(4) 0.0222(11) Uani d . 1
H H2A1 0.6769 1.1278 -0.1443 0.027 Uiso calc R 1
H H2A2 0.6781 0.9871 -0.1966 0.027 Uiso calc R 1
C C1A 0.7953(9) 0.9792(7) 0.1090(5) 0.0213(13) Uani d . 1
H H1A 0.8127 1.0341 0.1650 0.026 Uiso calc R 1
C C2A 0.7502(9) 1.0484(7) 0.0241(5) 0.0199(12) Uani d . 1
H H2A 0.7327 1.1479 0.0229 0.024 Uiso calc R 1
C C3A 0.7308(9) 0.9666(7) -0.0612(5) 0.0212(13) Uani d . 1
C C4A 0.7525(9) 0.8146(7) -0.0539(5) 0.0230(13) Uani d . 1
H H4A 0.7380 0.7566 -0.1085 0.028 Uiso calc R 1
C C5A 0.7941(9) 0.7542(7) 0.0319(5) 0.0207(12) Uani d . 1
H H5A 0.8089 0.6544 0.0354 0.025 Uiso calc R 1
C C6A 0.8683(11) 0.7693(8) 0.2098(5) 0.0263(14) Uani d . 1
H H6A1 0.8854 0.6662 0.2022 0.032 Uiso calc R 1
H H6A2 0.9916 0.8161 0.2395 0.032 Uiso calc R 1
C C7A 0.7145(10) 0.7872(7) 0.2724(5) 0.0259(14) Uani d . 1
H H7A 0.5887 0.7460 0.2529 0.031 Uiso calc R 1
C C8A 0.7479(11) 0.8577(7) 0.3528(5) 0.0260(14) Uani d . 1
H H8A1 0.8726 0.8999 0.3738 0.031 Uiso calc R 1
H H8A2 0.6470 0.8661 0.3896 0.031 Uiso calc R 1
N N1B 0.7435(7) 0.3245(5) 0.4124(4) 0.0167(10) Uani d . 1
N N2B 0.7598(8) 0.5437(6) 0.6664(4) 0.0211(11) Uani d . 1
H H2B1 0.7694 0.6377 0.6672 0.025 Uiso calc R 1
H H2B2 0.7561 0.4966 0.7186 0.025 Uiso calc R 1
C C1B 0.7382(9) 0.2481(7) 0.4937(5) 0.0204(12) Uani d . 1
H H1B 0.7321 0.1466 0.4912 0.024 Uiso calc R 1
C C2B 0.7417(8) 0.3167(7) 0.5786(4) 0.0178(12) Uani d . 1
H H2B 0.7381 0.2619 0.6335 0.021 Uiso calc R 1
C C3B 0.7507(8) 0.4713(6) 0.5846(4) 0.0160(11) Uani d . 1
C C4B 0.7567(8) 0.5475(7) 0.4983(4) 0.0159(11) Uani d . 1
H H4B 0.7633 0.6491 0.4986 0.019 Uiso calc R 1
C C5B 0.7530(8) 0.4736(6) 0.4153(4) 0.0155(11) Uani d . 1
H H5B 0.7569 0.5254 0.3592 0.019 Uiso calc R 1
C C6B 0.7481(10) 0.2448(7) 0.3211(5) 0.0206(12) Uani d . 1
H H6B1 0.8823 0.2253 0.3156 0.025 Uiso calc R 1
H H6B2 0.6731 0.1515 0.3227 0.025 Uiso calc R 1
C C7B 0.6686(11) 0.3256(7) 0.2361(5) 0.0267(14) Uani d . 1
H H7B 0.5409 0.3528 0.2328 0.032 Uiso calc R 1
C C8B 0.7665(12) 0.3616(7) 0.1647(5) 0.0307(16) Uani d . 1
H H8B1 0.8946 0.3361 0.1656 0.037 Uiso calc R 1
H H8B2 0.7075 0.4125 0.1134 0.037 Uiso calc R 1
Br Br1 0.27604(9) 0.59387(6) 0.11717(4) 0.02016(17) Uani d . 1
Br Br2 0.25624(9) 0.09134(6) 0.36364(4) 0.01973(17) Uani d . 1

loop_
_atom_site_aniso_label
_atom_site_aniso_U_11
_atom_site_aniso_U_22
_atom_site_aniso_U_33
_atom_site_aniso_U_12
_atom_site_aniso_U_13
_atom_site_aniso_U_23
N1A 0.023(3) 0.022(3) 0.014(3) 0.004(2) 0.008(2) 0.004(2)
N2A 0.027(3) 0.024(3) 0.015(3) 0.001(2) 0.002(2) 0.003(2)
C1A 0.027(3) 0.020(3) 0.018(3) 0.002(2) 0.007(2) 0.000(2)
C2A 0.027(3) 0.018(3) 0.016(3) 0.006(2) 0.004(2) 0.001(2)
C3A 0.017(3) 0.020(3) 0.028(4) -0.001(2) 0.006(2) 0.001(2)
C4A 0.023(3) 0.020(3) 0.025(3) -0.001(2) 0.002(3) -0.007(2)
C5A 0.020(3) 0.016(3) 0.026(3) 0.003(2) 0.005(2) -0.002(2)
C6A 0.036(4) 0.025(3) 0.019(3) 0.010(3) 0.005(3) 0.009(3)
C7A 0.025(3) 0.025(3) 0.027(4) 0.001(3) 0.000(3) 0.007(3)
C8A 0.031(4) 0.024(3) 0.024(4) 0.001(3) 0.009(3) 0.004(3)
N1B 0.019(2) 0.019(2) 0.013(2) 0.0034(19) 0.0032(19) 0.0027(19)
N2B 0.033(3) 0.018(2) 0.011(2) 0.001(2) 0.002(2) -0.0016(19)
C1B 0.024(3) 0.017(3) 0.021(3) 0.001(2) 0.007(2) 0.005(2)
C2B 0.015(3) 0.022(3) 0.016(3) 0.006(2) -0.003(2) 0.010(2)
C3B 0.012(2) 0.021(3) 0.013(3) 0.001(2) -0.003(2) 0.002(2)
C4B 0.017(3) 0.019(3) 0.012(3) 0.002(2) -0.001(2) 0.001(2)
C5B 0.020(3) 0.012(3) 0.015(3) 0.001(2) 0.007(2) 0.003(2)
C6B 0.029(3) 0.015(3) 0.018(3) 0.003(2) 0.005(2) -0.004(2)
C7B 0.033(4) 0.027(3) 0.020(3) 0.006(3) 0.002(3) -0.001(3)
C8B 0.053(5) 0.019(3) 0.019(3) -0.003(3) 0.005(3) -0.005(3)
Br1 0.0300(3) 0.0180(3) 0.0120(3) 0.0021(2) 0.0011(2) 0.0011(2)
Br2 0.0255(3) 0.0175(3) 0.0165(3) 0.0018(2) 0.0037(2) 0.0010(2)

loop_
_atom_type_symbol
_atom_type_description
_atom_type_scat_dispersion_real
_atom_type_scat_dispersion_imag
_atom_type_scat_source
C C 0.0033 0.0016 'International Tables Vol C Tables 4.2.6.8 and 6.1.1.4'
H H 0.0000 0.0000 'International Tables Vol C Tables 4.2.6.8 and 6.1.1.4'
N N 0.0061 0.0033 'International Tables Vol C Tables 4.2.6.8 and 6.1.1.4'
Br Br -0.2901 2.4595 'International Tables Vol C Tables 4.2.6.8 and 6.1.1.4'

loop_
_geom_angle_atom_site_label_1
_geom_angle_atom_site_label_2
_geom_angle_atom_site_label_3
_geom_angle
C1A N1A C5A 119.1(5)
C1A N1A C6A 118.5(5)
C5A N1A C6A 122.4(5)
C3A N2A H2A1 120.0
C3A N2A H2A2 120.0
H2A1 N2A H2A2 120.0
N1A C1A C2A 122.3(6)
N1A C1A H1A 118.9
C2A C1A H1A 118.9
C1A C2A C3A 119.1(6)
C1A C2A H2A 120.5
C3A C2A H2A 120.5
N2A C3A C2A 118.8(6)
N2A C3A C4A 123.7(6)
C2A C3A C4A 117.4(6)
C5A C4A C3A 120.1(6)
C5A C4A H4A 120.0
C3A C4A H4A 120.0
C4A C5A N1A 122.0(6)
C4A C5A H5A 119.0
N1A C5A H5A 119.0
C7A C6A N1A 111.3(5)
C7A C6A H6A1 109.4
N1A C6A H6A1 109.4
C7A C6A H6A2 109.4
N1A C6A H6A2 109.4
H6A1 C6A H6A2 108.0
C8A C7A C6A 123.0(7)
C8A C7A H7A 118.5
C6A C7A H7A 118.5
C7A C8A H8A1 120.0
C7A C8A H8A2 120.0
H8A1 C8A H8A2 120.0
C1B N1B C5B 119.8(5)
C1B N1B C6B 119.4(5)
C5B N1B C6B 120.7(5)
C3B N2B H2B1 120.0
C3B N2B H2B2 120.0
H2B1 N2B H2B2 120.0
N1B C1B C2B 121.2(6)
N1B C1B H1B 119.4
C2B C1B H1B 119.4
C1B C2B C3B 120.7(6)
C1B C2B H2B 119.7
C3B C2B H2B 119.7
N2B C3B C4B 120.5(6)
N2B C3B C2B 122.9(6)
C4B C3B C2B 116.5(5)
C5B C4B C3B 120.5(6)
C5B C4B H4B 119.8
C3B C4B H4B 119.8
C4B C5B N1B 121.3(5)
C4B C5B H5B 119.4
N1B C5B H5B 119.4
C7B C6B N1B 113.6(5)
C7B C6B H6B1 108.9
N1B C6B H6B1 108.9
C7B C6B H6B2 108.9
N1B C6B H6B2 108.9
H6B1 C6B H6B2 107.7
C8B C7B C6B 124.5(7)
C8B C7B H7B 117.7
C6B C7B H7B 117.7
C7B C8B H8B1 120.0
C7B C8B H8B2 120.0
H8B1 C8B H8B2 120.0

loop_
_geom_bond_atom_site_label_1
_geom_bond_atom_site_label_2
_geom_bond_distance
N1A C1A 1.343(8)
N1A C5A 1.365(8)
N1A C6A 1.500(8)
N2A C3A 1.341(9)
N2A H2A1 0.8600
N2A H2A2 0.8600
C1A C2A 1.373(9)
C1A H1A 0.9300
C2A C3A 1.409(9)
C2A H2A 0.9300
C3A C4A 1.417(9)
C4A C5A 1.343(10)
C4A H4A 0.9300
C5A H5A 0.9300
C6A C7A 1.487(10)
C6A H6A1 0.9700
C6A H6A2 0.9700
C7A C8A 1.297(10)
C7A H7A 0.9300
C8A H8A1 0.9300
C8A H8A2 0.9300
N1B C1B 1.354(8)
N1B C5B 1.366(7)
N1B C6B 1.491(8)
N2B C3B 1.328(8)
N2B H2B1 0.8600
N2B H2B2 0.8600
C1B C2B 1.355(9)
C1B H1B 0.9300
C2B C3B 1.418(8)
C2B H2B 0.9300
C3B C4B 1.415(8)
C4B C5B 1.354(8)
C4B H4B 0.9300
C5B H5B 0.9300
C6B C7B 1.483(9)
C6B H6B1 0.9700
C6B H6B2 0.9700
C7B C8B 1.318(10)
C7B H7B 0.9300
C8B H8B1 0.9300
C8B H8B2 0.9300

loop_
_geom_hbond_atom_site_label_D
_geom_hbond_atom_site_label_H
_geom_hbond_atom_site_label_A
_geom_hbond_site_symmetry_A
_geom_hbond_distance_DH
_geom_hbond_distance_HA
_geom_hbond_distance_DA
_geom_hbond_angle_DHA
N2A H2A1 Br1 2_675 0.86 2.57 3.411(6) 164.8
N2A H2A2 Br2 2_665 0.86 2.58 3.399(6) 159.4
N2B H2B1 Br2 2_666 0.86 2.54 3.386(5) 167.3
N2B H2B2 Br1 2_666 0.86 2.51 3.354(6) 168.6

loop_
_geom_torsion_atom_site_label_1
_geom_torsion_atom_site_label_2
_geom_torsion_atom_site_label_3
_geom_torsion_atom_site_label_4
_geom_torsion
C5A N1A C1A C2A 1.4(9)
C6A N1A C1A C2A 178.9(6)
N1A C1A C2A C3A -2.3(10)
C1A C2A C3A N2A -178.7(6)
C1A C2A C3A C4A 2.2(9)
N2A C3A C4A C5A 179.6(6)
C2A C3A C4A C5A -1.4(9)
C3A C4A C5A N1A 0.5(10)
C1A N1A C5A C4A -0.5(9)
C6A N1A C5A C4A -177.9(6)
C1A N1A C6A C7A 62.5(8)
C5A N1A C6A C7A -120.1(7)
N1A C6A C7A C8A -120.0(7)
C5B N1B C1B C2B 0.1(9)
C6B N1B C1B C2B 177.4(6)
N1B C1B C2B C3B 0.1(9)
C1B C2B C3B N2B -178.1(6)
C1B C2B C3B C4B -0.3(8)
N2B C3B C4B C5B 178.1(6)
C2B C3B C4B C5B 0.3(8)
C3B C4B C5B N1B -0.1(9)
C1B N1B C5B C4B -0.2(9)
C6B N1B C5B C4B -177.4(6)
C1B N1B C6B C7B 154.8(6)
C5B N1B C6B C7B -28.0(8)
N1B C6B C7B C8B 122.5(7)

loop_
_cod_related_entry_id
_cod_related_entry_database
_cod_related_entry_code
1 ChemSpider 30655068
